data_7110336
loop_
_publ_author_name
'Padmini Ramaswamy'
'Ryotaro Matsuda'
'Wataru Kosaka'
'George Akiyama'
'Hyung Joon Jeon'
'Susumu Kitagawa'

_publ_section_title
;
 Highly proton conductive nanoporous coordination polymers with sulfonic
 acid groups on the pore surface
;
_journal_name_full Chem.Commun.
_journal_page_first 1144
_journal_paper_doi 10.1039/c3cc47980c
_journal_volume 50
_journal_year 2014
_chemical_formula_sum 'C21 H12 N3 O10 S Zn'
_chemical_formula_weight 563.77
_chemical_name_systematic
;
 ?
;
_space_group_IT_number 14
_symmetry_cell_setting monoclinic
_symmetry_space_group_name_Hall '-P 2ybc'
_symmetry_space_group_name_H-M 'P 1 21/c 1'
_atom_sites_solution_hydrogens geom
_atom_sites_solution_primary direct
_atom_sites_solution_secondary difmap
_audit_creation_method SHELXL-97
_cell_angle_alpha 90.00
_cell_angle_beta 90.784(6)
_cell_angle_gamma 90.00
_cell_formula_units_Z 4
_cell_length_a 9.642(4)
_cell_length_b 16.575(8)
_cell_length_c 19.660(9)
_cell_measurement_reflns_used 5338
_cell_measurement_temperature 123(2)
_cell_measurement_theta_max 25.00
_cell_measurement_theta_min 1.61
_cell_volume 3142(2)
_computing_structure_refinement 'SHELXL-97 (Sheldrick, 1997)'
_diffrn_ambient_temperature 123(2)
_diffrn_measured_fraction_theta_full 0.963
_diffrn_measured_fraction_theta_max 0.963
_diffrn_radiation_monochromator graphite
_diffrn_radiation_source 'fine-focus sealed tube'
_diffrn_radiation_type MoK\a
_diffrn_radiation_wavelength 0.71073
_diffrn_reflns_av_R_equivalents 0.0925
_diffrn_reflns_av_sigmaI/netI 0.0740
_diffrn_reflns_limit_h_max 10
_diffrn_reflns_limit_h_min -11
_diffrn_reflns_limit_k_max 18
_diffrn_reflns_limit_k_min -19
_diffrn_reflns_limit_l_max 23
_diffrn_reflns_limit_l_min -23
_diffrn_reflns_number 20381
_diffrn_reflns_theta_full 25.00
_diffrn_reflns_theta_max 25.00
_diffrn_reflns_theta_min 1.61
_exptl_absorpt_coefficient_mu 0.894
_exptl_absorpt_correction_T_max 1.0000
_exptl_absorpt_correction_T_min 0.7543
_exptl_absorpt_correction_type empirical
_exptl_absorpt_process_details SADABS;Sheldrick,1996
_exptl_crystal_colour colorless
_exptl_crystal_density_diffrn 1.192
_exptl_crystal_density_method 'not measured'
_exptl_crystal_description plate-like
_exptl_crystal_F_000 1140
_exptl_crystal_size_max 0.16
_exptl_crystal_size_mid 0.12
_exptl_crystal_size_min 0.12
_refine_diff_density_max 1.039
_refine_diff_density_min -0.693
_refine_diff_density_rms 0.120
_refine_ls_extinction_method none
_refine_ls_goodness_of_fit_ref 1.054
_refine_ls_hydrogen_treatment mixed
_refine_ls_matrix_type full
_refine_ls_number_parameters 284
_refine_ls_number_reflns 5338
_refine_ls_number_restraints 0
_refine_ls_restrained_S_all 1.054
_refine_ls_R_factor_all 0.0955
_refine_ls_R_factor_gt 0.0846
_refine_ls_shift/su_max 0.001
_refine_ls_shift/su_mean 0.000
_refine_ls_structure_factor_coef Fsqd
_refine_ls_weighting_details 'calc w=1/[\s^2^(Fo^2^)+(0.1490P)^2^+3.1092P] where P=(Fo^2^+2Fc^2^)/3'
_refine_ls_weighting_scheme calc
_refine_ls_wR_factor_gt 0.2229
_refine_ls_wR_factor_ref 0.2384
_reflns_number_gt 4499
_reflns_number_total 5338
_reflns_threshold_expression >2sigma(I)
_cod_data_source_file c3cc47980c.txt
_cod_data_source_block CompoundI
_cod_original_sg_symbol_H-M P21/c
_cod_database_code 7110336

loop_
_symmetry_equiv_pos_as_xyz
'x, y, z'
'-x, y+1/2, -z+1/2'
'-x, -y, -z'
'x, -y-1/2, z-1/2'

loop_
_atom_site_label
_atom_site_type_symbol
_atom_site_fract_x
_atom_site_fract_y
_atom_site_fract_z
_atom_site_U_iso_or_equiv
_atom_site_adp_type
_atom_site_occupancy
_atom_site_symmetry_multiplicity
_atom_site_calc_flag
_atom_site_refinement_flags
Zn1 Zn 0.41781(6) 0.07892(4) 0.06253(3) 0.0342(3) Uani 1 1 d .
S1 S -0.0091(2) 0.23596(16) -0.19794(10) 0.0697(6) Uani 1 1 d .
O1 O 0.2593(4) 0.0945(3) 0.0039(2) 0.0379(9) Uani 1 1 d .
N1 N 0.4453(5) -0.0085(3) 0.1347(2) 0.0364(10) Uani 1 1 d .
N2 N 0.5587(5) -0.3219(3) 0.3741(3) 0.0403(11) Uani 1 1 d .
O3 O 0.1232(6) 0.2681(6) -0.1897(4) 0.110(3) Uani 1 1 d .
O4 O -0.1169(7) 0.2897(6) -0.2139(4) 0.127(4) Uani 1 1 d .
O7 O -0.4015(5) 0.0757(2) 0.0191(2) 0.0404(10) Uiso 1 1 d .
O5 O -0.0064(18) 0.1721(7) -0.2471(4) 0.209(8) Uani 1 1 d .
H5 H 0.0457 0.1362 -0.2337 0.314 Uiso 1 1 calc R
C1 C -0.0520(6) 0.1883(4) -0.1190(3) 0.0479(15) Uani 1 1 d .
O6 O 0.1159(4) 0.0781(3) 0.0911(2) 0.0453(11) Uani 1 1 d .
C2 C 0.1390(6) 0.0942(3) 0.0311(3) 0.0349(12) Uani 1 1 d .
C6 C 0.0221(5) 0.1213(3) -0.0170(3) 0.0331(11) Uani 1 1 d .
C7 C 0.4927(6) -0.1269(4) 0.2343(3) 0.0402(13) Uani 1 1 d .
C8 C 0.3688(7) -0.0821(4) 0.2311(3) 0.0481(16) Uani 1 1 d .
H8 H 0.2997 -0.0913 0.2628 0.058 Uiso 1 1 calc R
C10 C 0.0536(5) 0.1575(4) -0.0776(3) 0.0395(13) Uani 1 1 d .
H10 H 0.1455 0.1614 -0.0911 0.047 Uiso 1 1 calc R
C13 C 0.5648(7) -0.0494(4) 0.1377(3) 0.0442(14) Uani 1 1 d .
H13 H 0.6323 -0.0382 0.1057 0.053 Uiso 1 1 calc R
C16 C 0.3495(6) -0.0248(4) 0.1815(3) 0.0483(15) Uani 1 1 d .
H16 H 0.2666 0.0039 0.1802 0.058 Uiso 1 1 calc R
C18 C 0.5921(7) -0.1077(4) 0.1865(3) 0.0437(13) Uani 1 1 d .
H18 H 0.6773 -0.1341 0.1873 0.052 Uiso 1 1 calc R
C3 C -0.1898(6) 0.1830(4) -0.0987(3) 0.0429(14) Uani 1 1 d .
H3 H -0.2599 0.2063 -0.1251 0.051 Uiso 1 1 calc R
C9 C -0.1167(5) 0.1099(3) 0.0021(3) 0.0321(11) Uani 1 1 d .
H9 H -0.1383 0.0811 0.0411 0.039 Uiso 1 1 calc R
C5 C -0.2218(5) 0.1432(4) -0.0396(3) 0.0356(12) Uani 1 1 d .
O2 O -0.4553(4) 0.1886(3) -0.0351(3) 0.0533(12) Uani 1 1 d .
C4 C -0.3718(5) 0.1356(4) -0.0180(3) 0.0385(13) Uani 1 1 d .
C14 C 0.4049(7) -0.2405(5) 0.3074(4) 0.0554(17) Uani 1 1 d .
H14 H 0.3146 -0.2301 0.2927 0.066 Uiso 1 1 calc R
C12 C 0.5152(7) -0.1931(4) 0.2841(3) 0.0435(14) Uani 1 1 d .
C15 C 0.6483(7) -0.2121(4) 0.3080(4) 0.0491(15) Uani 1 1 d .
H15 H 0.7242 -0.1819 0.2942 0.059 Uiso 1 1 calc R
O100 O 0.8818(8) 0.0865(5) 0.1797(4) 0.100(2) Uani 1 1 d .
O200 O 0.913(2) -0.0348(9) 0.2786(7) 0.213(7) Uani 1 1 d .
C17 C 0.4314(8) -0.3018(4) 0.3516(3) 0.0493(15) Uiso 1 1 d .
H17 H 0.3566 -0.3317 0.3672 0.059 Uiso 1 1 calc R
C11 C 0.6664(7) -0.2763(4) 0.3522(3) 0.0493(15) Uiso 1 1 d .
H11 H 0.7555 -0.2887 0.3675 0.059 Uiso 1 1 calc R
C103 C 0.5095 0.0743 0.3589 0.90(10) Uani 1 1 d .
O101 O 0.6296 0.0638 0.3126 0.72(6) Uani 1 1 d .
C101 C 0.3301 -0.0261 0.3972 0.60(5) Uani 1 1 d .
C102 C 0.5561 -0.0419 0.4096 0.60(5) Uani 1 1 d .
N100 N 0.4814 0.0005 0.3959 0.90(10) Uani 1 1 d .

loop_
_atom_site_aniso_label
_atom_site_aniso_U_11
_atom_site_aniso_U_22
_atom_site_aniso_U_33
_atom_site_aniso_U_23
_atom_site_aniso_U_13
_atom_site_aniso_U_12
Zn1 0.0215(4) 0.0453(4) 0.0357(4) 0.0012(2) -0.0016(3) 0.0024(2)
S1 0.0469(10) 0.1071(17) 0.0554(11) 0.0305(11) 0.0066(8) 0.0039(10)
O1 0.0215(19) 0.050(2) 0.042(2) -0.0031(17) -0.0009(16) 0.0038(16)
N1 0.031(2) 0.047(3) 0.031(2) -0.0046(19) -0.0028(18) 0.004(2)
N2 0.028(2) 0.051(3) 0.043(3) -0.002(2) -0.006(2) 0.000(2)
O3 0.044(3) 0.194(8) 0.092(5) 0.077(5) 0.004(3) -0.019(4)
O4 0.052(4) 0.207(9) 0.123(6) 0.114(7) 0.012(4) 0.027(5)
O5 0.41(2) 0.153(10) 0.067(5) -0.005(6) 0.104(10) -0.072(13)
C1 0.028(3) 0.069(4) 0.046(3) 0.008(3) 0.003(2) 0.000(3)
O6 0.028(2) 0.067(3) 0.040(2) 0.0029(18) -0.0046(18) 0.0042(18)
C2 0.023(3) 0.043(3) 0.039(3) -0.006(2) 0.000(2) -0.002(2)
C6 0.022(2) 0.036(3) 0.041(3) -0.009(2) -0.001(2) 0.003(2)
C7 0.038(3) 0.050(3) 0.033(3) -0.002(2) -0.004(2) 0.005(3)
C8 0.038(3) 0.063(4) 0.043(3) 0.002(3) 0.006(3) 0.013(3)
C10 0.020(3) 0.057(3) 0.042(3) 0.004(3) 0.004(2) -0.001(2)
C13 0.036(3) 0.056(4) 0.040(3) 0.002(3) 0.004(3) 0.008(3)
C16 0.030(3) 0.065(4) 0.049(3) 0.004(3) 0.006(3) 0.012(3)
C18 0.031(3) 0.063(4) 0.037(3) 0.005(3) 0.002(2) 0.007(3)
C3 0.029(3) 0.061(4) 0.039(3) 0.006(3) -0.005(2) 0.010(3)
C9 0.022(3) 0.034(3) 0.040(3) -0.004(2) 0.000(2) -0.001(2)
C5 0.020(2) 0.047(3) 0.040(3) -0.006(2) -0.005(2) 0.004(2)
O2 0.023(2) 0.069(3) 0.068(3) 0.016(2) -0.0025(19) 0.007(2)
C4 0.022(3) 0.054(3) 0.040(3) -0.008(2) -0.001(2) 0.001(2)
C14 0.029(3) 0.076(5) 0.060(4) 0.019(3) -0.007(3) 0.000(3)
C12 0.041(3) 0.046(3) 0.043(3) 0.007(3) -0.002(3) 0.001(3)
C15 0.034(3) 0.059(4) 0.054(4) 0.013(3) -0.006(3) -0.006(3)
O100 0.077(5) 0.141(7) 0.081(5) -0.025(4) 0.003(4) 0.002(4)
O200 0.33(2) 0.153(11) 0.154(11) 0.034(9) -0.038(13) -0.003(13)
C103 1.6(2) 0.29(5) 0.82(12) 0.05(6) -0.78(15) 0.23(7)
O101 1.13(15) 0.48(7) 0.55(7) 0.02(6) -0.43(9) -0.48(9)
C101 0.87(11) 0.53(6) 0.40(4) -0.30(5) -0.36(6) 0.47(7)
C102 0.87(11) 0.53(6) 0.40(4) -0.30(5) -0.36(6) 0.47(7)
N100 1.6(2) 0.29(5) 0.82(12) 0.05(6) -0.78(15) 0.23(7)

loop_
_atom_type_symbol
_atom_type_description
_atom_type_scat_dispersion_real
_atom_type_scat_dispersion_imag
_atom_type_scat_source
C C 0.0033 0.0016 'International Tables Vol C Tables 4.2.6.8 and 6.1.1.4'
H H 0.0000 0.0000 'International Tables Vol C Tables 4.2.6.8 and 6.1.1.4'
N N 0.0061 0.0033 'International Tables Vol C Tables 4.2.6.8 and 6.1.1.4'
O O 0.0106 0.0060 'International Tables Vol C Tables 4.2.6.8 and 6.1.1.4'
S S 0.1246 0.1234 'International Tables Vol C Tables 4.2.6.8 and 6.1.1.4'
Zn Zn 0.2839 1.4301 'International Tables Vol C Tables 4.2.6.8 and 6.1.1.4'

loop_
_geom_angle_atom_site_label_1
_geom_angle_atom_site_label_2
_geom_angle_atom_site_label_3
_geom_angle
_geom_angle_site_symmetry_1
_geom_angle_site_symmetry_3
O1 Zn1 O7 116.75(18) . 1_655
O1 Zn1 N1 127.39(18) . .
O7 Zn1 N1 100.13(18) 1_655 .
O1 Zn1 N2 109.49(18) . 2_655
O7 Zn1 N2 101.20(18) 1_655 2_655
N1 Zn1 N2 97.6(2) . 2_655
O3 S1 O4 117.4(6) . .
O3 S1 O5 109.7(8) . .
O4 S1 O5 109.8(9) . .
O3 S1 C1 106.8(4) . .
O4 S1 C1 107.1(4) . .
O5 S1 C1 105.3(4) . .
C2 O1 Zn1 117.8(4) . .
C13 N1 C16 118.0(5) . .
C13 N1 Zn1 119.5(4) . .
C16 N1 Zn1 122.4(4) . .
C17 N2 C11 117.2(6) . .
C17 N2 Zn1 119.1(4) . 2_645
C11 N2 Zn1 123.7(4) . 2_645
C4 O7 Zn1 116.1(4) . 1_455
C10 C1 C3 120.2(6) . .
C10 C1 S1 119.4(4) . .
C3 C1 S1 120.4(5) . .
O6 C2 O1 125.1(5) . .
O6 C2 C6 120.9(5) . .
O1 C2 C6 113.9(5) . .
C10 C6 C9 120.8(5) . .
C10 C6 C2 119.7(5) . .
C9 C6 C2 119.5(5) . .
C18 C7 C8 116.3(6) . .
C18 C7 C12 121.3(6) . .
C8 C7 C12 122.4(6) . .
C16 C8 C7 120.2(6) . .
C6 C10 C1 119.9(5) . .
N1 C13 C18 122.6(6) . .
N1 C16 C8 122.7(6) . .
C13 C18 C7 120.2(6) . .
C5 C3 C1 119.8(5) . .
C6 C9 C5 118.2(5) . .
C3 C5 C9 120.8(5) . .
C3 C5 C4 120.1(5) . .
C9 C5 C4 119.1(5) . .
O2 C4 O7 124.2(5) . .
O2 C4 C5 119.0(5) . .
O7 C4 C5 116.7(5) . .
C17 C14 C12 119.4(6) . .
C15 C12 C14 117.4(6) . .
C15 C12 C7 120.9(6) . .
C14 C12 C7 121.6(6) . .
C11 C15 C12 119.5(6) . .
N2 C17 C14 124.0(7) . .
N2 C11 C15 122.5(6) . .
N100 C103 O101 111.057(18) . .
C102 N100 C103 124.54(2) . .
C102 N100 C101 117.39(3) . .
C103 N100 C101 115.952(6) . .

loop_
_geom_bond_atom_site_label_1
_geom_bond_atom_site_label_2
_geom_bond_distance
_geom_bond_site_symmetry_2
Zn1 O1 1.918(4) .
Zn1 O7 1.951(5) 1_655
Zn1 N1 2.043(5) .
Zn1 N2 2.073(5) 2_655
S1 O3 1.390(7) .
S1 O4 1.401(7) .
S1 O5 1.435(10) .
S1 C1 1.795(7) .
O1 C2 1.283(7) .
N1 C13 1.338(8) .
N1 C16 1.339(8) .
N2 C17 1.341(9) .
N2 C11 1.359(9) .
N2 Zn1 2.073(5) 2_645
O7 C4 1.268(7) .
O7 Zn1 1.951(5) 1_455
C1 C10 1.392(8) .
C1 C3 1.395(9) .
O6 C2 1.234(7) .
C2 C6 1.528(8) .
C6 C10 1.373(8) .
C6 C9 1.407(7) .
C7 C18 1.389(9) .
C7 C8 1.408(9) .
C7 C12 1.484(9) .
C8 C16 1.373(10) .
C13 C18 1.385(9) .
C3 C5 1.375(9) .
C9 C5 1.408(7) .
C5 C4 1.517(7) .
O2 C4 1.236(7) .
C14 C17 1.359(10) .
C14 C12 1.404(9) .
C12 C15 1.397(9) .
C15 C11 1.382(10) .
C103 N100 1.4505(5) .
C103 O101 1.4930(5) .
C101 N100 1.5245(6) .
C102 N100 1.0394(3) .
